data_2001695
loop_
_publ_author_name
'Abboud, K. A.'
'Davis, R. E.'
'Chen, K.-M.'
'Whitesell, J. K.'

_publ_section_title
;
 Structure at 198 K of a chiral tricyclic aminochloride,
 C~10~H~17~N.0.5HCl
;
_journal_issue 5
_journal_name_full 'Acta Crystallographica Section C'
_journal_page_first 936
_journal_page_last 938
_journal_paper_doi 10.1107/S0108270192012502
_journal_volume 49
_journal_year 1993
_chemical_formula_sum 'C10 H17 Cl N'
_space_group_IT_number 155
_symmetry_cell_setting trigonal
_symmetry_space_group_name_Hall 'R 3 2"'
_symmetry_space_group_name_H-M 'R 3 2 :H'
_cell_angle_alpha 90
_cell_angle_beta 90
_cell_angle_gamma 120
_cell_formula_units_Z 18
_cell_length_a 17.320(2)
_cell_length_b 17.320(2)
_cell_length_c 16.963(2)
_cell_volume 4406.9(9)
_diffrn_radiation_type mo
_diffrn_radiation_wavelength 0.71069
_exptl_absorpt_coefficient_mu .196
_exptl_crystal_density_diffrn 1.149
_exptl_crystal_F_000 1674
_cod_data_source_file st0476.cif
_cod_data_source_block st0476_structure_1_of_1
_cod_depositor_comments
;

  Correcting the _cell_angle_gamma value; adding symmetry operators
  for the R32 hexagonal setting and updating the H-M symbol;
  recomputing the _cell_volume value.

  After these changes all computed chemical formula match, and match
  the author-provide formula from the original paper up to the
  disordered HCl moiety, which is not marked up.

  Saulius Gra\<zulis
  2014-06-18


  Setting occupancy of the H(1b) to 0.5 as described in the paper. Now
  the computed brutto fomula completely matches the one provided by
  the authors in the paper text.

  Saulius Gra\<zulis
  2014-06-18

;
_cod_original_cell_volume 4406.8(8)
_cod_original_sg_symbol_H-M R32
_cod_original_formula_sum 'C10 H17 N1 Cl1'
_cod_database_code 2001695

loop_
_symmetry_equiv_pos_as_xyz
x,y,z
-y,x-y,z
-x+y,-x,z
y,x,-z
-x,-x+y,-z
x-y,-y,-z
x+2/3,y+1/3,z+1/3
-y+2/3,x-y+1/3,z+1/3
-x+y+2/3,-x+1/3,z+1/3
y+2/3,x+1/3,-z+1/3
-x+2/3,-x+y+1/3,-z+1/3
x-y+2/3,-y+1/3,-z+1/3
x+1/3,y+2/3,z+2/3
-y+1/3,x-y+2/3,z+2/3
-x+y+1/3,-x+2/3,z+2/3
y+1/3,x+2/3,-z+2/3
-x+1/3,-x+y+2/3,-z+2/3
x-y+1/3,-y+2/3,-z+2/3

loop_
_atom_site_occupancy
_atom_site_label
_atom_site_fract_x
_atom_site_fract_y
_atom_site_fract_z
_atom_site_U_iso_or_equiv
1.0 Cl .47610(10) 0 .5000 .0930(10)
1.0 N(1) .45910(10) .03610(10) .32030(10) .0380(10)
1.0 C(1) .5503(2) .0894(2) .2882(2) .0430(10)
1.0 C(2) .5659(2) .1683(2) .2377(2) .065(2)
1.0 C(3) .6217(3) .1707(3) .1692(2) .078(2)
1.0 C(4) .5860(3) .0751(3) .1512(2) .099(2)
1.0 C(5) .5647(2) .0269(2) .2322(2) .0580(10)
1.0 C(6) .4786(2) -.0614(2) .2344(2) .0560(10)
1.0 C(7) .4748(2) -.1296(3) .2950(3) .074(2)
1.0 C(8) .3774(2) -.1852(2) .3139(3) .086(2)
1.0 C(9) .3387(2) -.1237(2) .3100(2) .0600(10)
1.0 C(10) .4078(2) -.0408(2) .2661(2) .0450(10)
1.0 H(1a) .4622(16) .0168(17) .3685(15) .039(6)
0.5 H(1b) .431(3) .070(3) .330(3) .040
1.0 H(1) .5907(18) .1065(19) .3314(15) .047(7)
1.0 H(2a) .589(2) .225(2) .2730(19) .066(9)
1.0 H(2b) .513(3) .162(3) .222(2) .090(13)
1.0 H(3a) .695(3) .203(3) .184(3) .109(13)
1.0 H(3b) .621(3) .205(2) .122(2) .080
1.0 H(4a) .5322 .0535 .1211 .080
1.0 H(4b) .6282 .0659 .1221 .080
1.0 H(5) .614(3) .024(2) .246(2) .080
1.0 H(6) .464(2) -.088(2) .190(2) .070(10)
1.0 H(7a) .509(2) -.090(3) .343(2) .080
1.0 H(7b) .486(3) -.168(3) .268(3) .105(14)
1.0 H(8a) .3690 -.2112 .3654 .080
1.0 H(8b) .3487 -.2317 .2754 .080
1.0 H(9a) .286(3) -.149(2) .285(2) .068(9)
1.0 H(9b) .330(2) -.109(2) .361(2) .063(9)
1.0 H(10) .385(2) -.019(2) .2257(17) .063(8)
